data_4024581
loop_
_publ_author_name
'Nugzar Ghavtadze'
'Roland Fr\"ohlich'
'Ernst-Ulrich W\"urthwein'

_publ_section_title
;
Acid-Mediated Electrocyclic Domino Transformations of 5,5-Disubstituted
1-Amino-1-azapenta-1,4-dien-3-ones into Dihydrospiroindenepyrazole and
Dihydroindenodiazepine Derivatives
;
_journal_name_full 'Journal of Organic Chemistry'
_journal_page_first 4584
_journal_page_last 4591
_journal_paper_doi 10.1021/jo900270e
_journal_volume 74
_journal_year 2009
_chemical_formula_sum 'C15 H15 F3 N2'
_chemical_formula_weight 280.29
_chemical_name_systematic
; 
 ? 
;
_space_group_IT_number 61
_symmetry_cell_setting orthorhombic
_symmetry_space_group_name_Hall '-P 2ac 2ab'
_symmetry_space_group_name_H-M 'P b c a'
_atom_sites_solution_hydrogens 'at N5 from difmap, others geom'
_atom_sites_solution_primary direct
_atom_sites_solution_secondary difmap
_audit_creation_method SHELXL-97
_cell_angle_alpha 90.00
_cell_angle_beta 90.00
_cell_angle_gamma 90.00
_cell_formula_units_Z 16
_cell_length_a 17.1113(4)
_cell_length_b 17.2951(4)
_cell_length_c 18.4728(5)
_cell_measurement_reflns_used 5381
_cell_measurement_temperature 223(2)
_cell_measurement_theta_max 68.25
_cell_measurement_theta_min 0.88
_cell_volume 5466.9(2)
_computing_cell_refinement 'Collect (Nonius B.V., 1998)'
_computing_data_collection 'Collect (Nonius B.V., 1998)'
_computing_data_reduction 'Denzo-SMN (Otwinowski & Minor, 1997)'
_computing_molecular_graphics 'SCHAKAL (Keller, 1997)'
_computing_publication_material 'SHELXL-97 (Sheldrick, 1997)'
_computing_structure_refinement 'SHELXL-97 (Sheldrick, 1997)'
_computing_structure_solution 'SHELXS-97 (Sheldrick, 1990)'
_diffrn_ambient_temperature 223(2)
_diffrn_measured_fraction_theta_full 0.982
_diffrn_measured_fraction_theta_max 0.982
_diffrn_measurement_device_type 'Nonius KappaCCD APEXII'
_diffrn_measurement_method '\w and \f scans'
_diffrn_radiation_monochromator graphite
_diffrn_radiation_source 'fine-focus sealed tube'
_diffrn_radiation_type CuK\a
_diffrn_radiation_wavelength 1.54178
_diffrn_reflns_av_R_equivalents 0.041
_diffrn_reflns_av_sigmaI/netI 0.0153
_diffrn_reflns_limit_h_max 20
_diffrn_reflns_limit_h_min -20
_diffrn_reflns_limit_k_max 20
_diffrn_reflns_limit_k_min -20
_diffrn_reflns_limit_l_max 22
_diffrn_reflns_limit_l_min -22
_diffrn_reflns_number 46104
_diffrn_reflns_theta_full 68.30
_diffrn_reflns_theta_max 68.30
_diffrn_reflns_theta_min 4.35
_exptl_absorpt_coefficient_mu 0.936
_exptl_absorpt_correction_T_max 0.7665
_exptl_absorpt_correction_T_min 0.6518
_exptl_absorpt_correction_type multi-scan
_exptl_absorpt_process_details 'Denzo (Otwinowski, Borek, Majewski & Minor, 2003)'
_exptl_crystal_colour colourless
_exptl_crystal_density_diffrn 1.362
_exptl_crystal_density_method 'not measured'
_exptl_crystal_description block
_exptl_crystal_F_000 2336
_exptl_crystal_size_max 0.50
_exptl_crystal_size_mid 0.35
_exptl_crystal_size_min 0.30
_refine_diff_density_max 0.433
_refine_diff_density_min -0.361
_refine_diff_density_rms 0.039
_refine_ls_extinction_method none
_refine_ls_goodness_of_fit_ref 1.065
_refine_ls_hydrogen_treatment mixed
_refine_ls_matrix_type full
_refine_ls_number_parameters 373
_refine_ls_number_reflns 4935
_refine_ls_number_restraints 0
_refine_ls_restrained_S_all 1.065
_refine_ls_R_factor_all 0.0574
_refine_ls_R_factor_gt 0.0536
_refine_ls_shift/su_max 0.001
_refine_ls_shift/su_mean 0.000
_refine_ls_structure_factor_coef Fsqd
_refine_ls_weighting_details 'calc w=1/[\s^2^(Fo^2^)+(0.0746P)^2^+2.7297P] where P=(Fo^2^+2Fc^2^)/3'
_refine_ls_weighting_scheme calc
_refine_ls_wR_factor_gt 0.1483
_refine_ls_wR_factor_ref 0.1521
_reflns_number_gt 4493
_reflns_number_total 4935
_reflns_threshold_expression >2sigma(I)
_cod_data_source_file jo900270e_si_006.cif
_cod_data_source_block wue4043
_cod_original_sg_symbol_H-M Pbca
_cod_database_code 4024581

loop_
_symmetry_equiv_pos_as_xyz
'x, y, z'
'-x+1/2, -y, z+1/2'
'-x, y+1/2, -z+1/2'
'x+1/2, -y+1/2, -z'
'-x, -y, -z'
'x-1/2, y, -z-1/2'
'x, -y-1/2, z-1/2'
'-x-1/2, y-1/2, z'

loop_
_atom_site_label
_atom_site_type_symbol
_atom_site_fract_x
_atom_site_fract_y
_atom_site_fract_z
_atom_site_U_iso_or_equiv
_atom_site_adp_type
_atom_site_occupancy
_atom_site_symmetry_multiplicity
_atom_site_calc_flag
_atom_site_refinement_flags
_atom_site_disorder_assembly
_atom_site_disorder_group
C1A C -0.06906(11) -0.17096(10) 0.59629(9) 0.0400(4) Uani 1 1 d . . .
H1AA H -0.1253 -0.1814 0.5976 0.048 Uiso 1 1 calc R . .
H1AB H -0.0486 -0.1934 0.5514 0.048 Uiso 1 1 calc R . .
N2A N -0.03200(9) -0.21094(8) 0.65826(8) 0.0406(4) Uani 1 1 d . . .
C3A C -0.04704(12) -0.17590(11) 0.72996(10) 0.0475(5) Uani 1 1 d . . .
H3AA H -0.0229 -0.1245 0.7318 0.057 Uiso 1 1 calc R . .
H3AB H -0.0228 -0.2079 0.7676 0.057 Uiso 1 1 calc R . .
C4A C -0.13276(14) -0.16867(14) 0.74512(12) 0.0607(6) Uani 1 1 d . . .
H4AA H -0.1554 -0.1304 0.7130 0.091 Uiso 1 1 calc R . .
H4AB H -0.1404 -0.1528 0.7950 0.091 Uiso 1 1 calc R . .
H4AC H -0.1580 -0.2182 0.7372 0.091 Uiso 1 1 calc R . .
N5A N 0.04910(10) -0.22233(9) 0.64814(10) 0.0462(4) Uani 1 1 d . . .
H5A H 0.0622(13) -0.2704(15) 0.6500(12) 0.057(6) Uiso 1 1 d . . .
C6A C 0.10430(11) -0.16746(11) 0.64224(11) 0.0444(4) Uani 1 1 d . . .
C7A C 0.18564(13) -0.19856(13) 0.64994(16) 0.0659(6) Uani 1 1 d . . .
H7AA H 0.1977 -0.2054 0.7008 0.099 Uiso 1 1 calc R . .
H7AB H 0.2224 -0.1624 0.6287 0.099 Uiso 1 1 calc R . .
H7AC H 0.1894 -0.2479 0.6253 0.099 Uiso 1 1 calc R . .
C8A C 0.08923(11) -0.09019(10) 0.62988(10) 0.0415(4) Uani 1 1 d . . .
C9A C 0.14559(12) -0.02883(11) 0.63467(11) 0.0477(5) Uani 1 1 d . . .
H9A H 0.1986 -0.0352 0.6465 0.057 Uiso 1 1 calc R . .
C10A C 0.11067(11) 0.04001(11) 0.61947(10) 0.0437(4) Uani 1 1 d . . .
C11A C 0.14866(13) 0.11612(12) 0.62179(12) 0.0543(5) Uani 1 1 d . . .
C12A C 0.02928(11) 0.02682(10) 0.60209(9) 0.0375(4) Uani 1 1 d . . .
C13A C -0.03067(11) 0.07562(10) 0.57952(10) 0.0425(4) Uani 1 1 d . . .
H13A H -0.0220 0.1290 0.5743 0.051 Uiso 1 1 calc R . .
C14A C -0.10312(11) 0.04421(11) 0.56493(10) 0.0452(4) Uani 1 1 d . . .
H14A H -0.1441 0.0766 0.5497 0.054 Uiso 1 1 calc R . .
C15A C -0.11629(11) -0.03490(11) 0.57244(10) 0.0416(4) Uani 1 1 d . . .
H15A H -0.1664 -0.0548 0.5630 0.050 Uiso 1 1 calc R . .
C16A C -0.05718(10) -0.08493(10) 0.59358(9) 0.0366(4) Uani 1 1 d . . .
C17A C 0.01591(10) -0.05353(10) 0.60947(9) 0.0358(4) Uani 1 1 d . . .
F18A F 0.13993(9) 0.15808(7) 0.56210(8) 0.0746(4) Uani 1 1 d . . .
F19A F 0.11855(14) 0.16269(9) 0.67283(10) 0.1146(7) Uani 1 1 d . . .
F20A F 0.22319(10) 0.11342(9) 0.63530(15) 0.1332(10) Uani 1 1 d . . .
C1B C 0.06978(11) -0.43187(10) 0.58986(9) 0.0417(4) Uani 1 1 d . . .
H1BA H 0.1262 -0.4220 0.5905 0.050 Uiso 1 1 calc R . .
H1BB H 0.0486 -0.4078 0.5460 0.050 Uiso 1 1 calc R . .
N2B N 0.03434(9) -0.39371(8) 0.65353(8) 0.0393(3) Uani 1 1 d . . .
C3B C 0.05052(11) -0.43093(11) 0.72408(10) 0.0440(4) Uani 1 1 d . . .
H3BA H 0.0276 -0.4829 0.7244 0.053 Uiso 1 1 calc R . .
H3BB H 0.0256 -0.4009 0.7627 0.053 Uiso 1 1 calc R . .
C4B C 0.13622(13) -0.43676(14) 0.73892(12) 0.0593(6) Uani 1 1 d . . .
H4BA H 0.1602 -0.4712 0.7039 0.089 Uiso 1 1 calc R . .
H4BB H 0.1443 -0.4569 0.7873 0.089 Uiso 1 1 calc R . .
H4BC H 0.1598 -0.3859 0.7351 0.089 Uiso 1 1 calc R . .
N5B N -0.04706(9) -0.38137(9) 0.64557(9) 0.0432(4) Uani 1 1 d . . .
H5B H -0.0595(12) -0.3354(14) 0.6499(11) 0.046(6) Uiso 1 1 d . . .
C6B C -0.10245(11) -0.43499(11) 0.63829(10) 0.0430(4) Uani 1 1 d . . .
C7B C -0.18361(12) -0.40350(12) 0.64648(14) 0.0603(6) Uani 1 1 d . . .
H7BA H -0.1992 -0.4064 0.6969 0.091 Uiso 1 1 calc R . .
H7BB H -0.2194 -0.4337 0.6172 0.091 Uiso 1 1 calc R . .
H7BC H -0.1847 -0.3500 0.6306 0.091 Uiso 1 1 calc R . .
C8B C -0.08840(11) -0.51225(10) 0.62363(10) 0.0416(4) Uani 1 1 d . . .
C9B C -0.14584(12) -0.57270(11) 0.62643(12) 0.0497(5) Uani 1 1 d . . .
H9B H -0.1988 -0.5659 0.6385 0.060 Uiso 1 1 calc R . .
C10B C -0.11193(12) -0.64155(11) 0.60887(11) 0.0481(5) Uani 1 1 d . . .
C11B C -0.15155(14) -0.71687(13) 0.60632(15) 0.0649(6) Uani 1 1 d . . .
C12B C -0.03057(11) -0.62894(10) 0.59234(9) 0.0407(4) Uani 1 1 d . . .
C13B C 0.02866(12) -0.67805(11) 0.56810(10) 0.0464(5) Uani 1 1 d . . .
H13B H 0.0194 -0.7313 0.5623 0.056 Uiso 1 1 calc R . .
C14B C 0.10095(13) -0.64694(12) 0.55281(11) 0.0516(5) Uani 1 1 d . . .
H14B H 0.1413 -0.6794 0.5365 0.062 Uiso 1 1 calc R . .
C15B C 0.11512(12) -0.56774(12) 0.56126(10) 0.0480(5) Uani 1 1 d . . .
H15B H 0.1650 -0.5480 0.5508 0.058 Uiso 1 1 calc R . .
C16B C 0.05707(11) -0.51786(10) 0.58478(9) 0.0394(4) Uani 1 1 d . . .
C17B C -0.01608(11) -0.54891(10) 0.60141(9) 0.0376(4) Uani 1 1 d . . .
F18B F -0.22756(9) -0.71247(9) 0.61955(15) 0.1213(8) Uani 1 1 d . . .
F19B F -0.14288(11) -0.75356(9) 0.54317(10) 0.0987(6) Uani 1 1 d . . .
F20B F -0.12291(11) -0.76798(8) 0.65411(10) 0.0939(5) Uani 1 1 d . . .

loop_
_atom_site_aniso_label
_atom_site_aniso_U_11
_atom_site_aniso_U_22
_atom_site_aniso_U_33
_atom_site_aniso_U_23
_atom_site_aniso_U_13
_atom_site_aniso_U_12
C1A 0.0455(10) 0.0363(9) 0.0384(9) -0.0045(7) -0.0002(7) -0.0027(8)
N2A 0.0454(8) 0.0330(7) 0.0434(8) -0.0011(6) 0.0012(6) -0.0005(6)
C3A 0.0618(12) 0.0415(10) 0.0391(9) 0.0012(8) 0.0015(8) -0.0040(9)
C4A 0.0702(14) 0.0633(13) 0.0487(11) 0.0017(10) 0.0131(10) 0.0037(11)
N5A 0.0467(9) 0.0290(8) 0.0629(10) 0.0021(7) 0.0014(7) 0.0026(7)
C6A 0.0439(10) 0.0381(10) 0.0511(10) 0.0019(8) -0.0040(8) 0.0021(8)
C7A 0.0489(12) 0.0470(12) 0.1019(19) 0.0127(12) -0.0075(12) 0.0053(10)
C8A 0.0436(10) 0.0359(9) 0.0452(10) 0.0023(7) -0.0027(8) -0.0018(8)
C9A 0.0452(10) 0.0411(10) 0.0568(11) 0.0053(8) -0.0100(9) -0.0032(8)
C10A 0.0512(11) 0.0358(9) 0.0441(10) 0.0024(8) -0.0059(8) -0.0053(8)
C11A 0.0633(13) 0.0407(11) 0.0590(12) 0.0039(9) -0.0175(10) -0.0067(9)
C12A 0.0473(10) 0.0325(9) 0.0327(8) -0.0015(7) 0.0023(7) 0.0005(7)
C13A 0.0548(11) 0.0328(9) 0.0399(9) 0.0012(7) 0.0059(8) 0.0054(8)
C14A 0.0482(10) 0.0433(10) 0.0443(10) 0.0037(8) 0.0041(8) 0.0101(8)
C15A 0.0405(9) 0.0450(10) 0.0393(9) -0.0011(8) 0.0026(7) 0.0025(8)
C16A 0.0423(9) 0.0363(9) 0.0312(8) -0.0020(7) 0.0028(7) 0.0011(7)
C17A 0.0434(9) 0.0322(8) 0.0319(8) -0.0008(6) 0.0019(7) 0.0010(7)
F18A 0.1082(11) 0.0458(7) 0.0696(8) 0.0146(6) -0.0166(8) -0.0227(7)
F19A 0.196(2) 0.0626(9) 0.0858(11) -0.0310(8) 0.0269(12) -0.0477(11)
F20A 0.0795(11) 0.0586(9) 0.262(3) 0.0475(13) -0.0782(14) -0.0304(8)
C1B 0.0508(10) 0.0392(9) 0.0352(9) 0.0048(7) 0.0030(8) -0.0013(8)
N2B 0.0461(8) 0.0339(8) 0.0378(8) 0.0016(6) -0.0001(6) -0.0005(6)
C3B 0.0541(11) 0.0434(10) 0.0346(9) 0.0017(7) 0.0005(8) -0.0023(8)
C4B 0.0601(13) 0.0706(14) 0.0472(11) 0.0059(10) -0.0062(9) 0.0010(11)
N5B 0.0491(9) 0.0278(8) 0.0528(9) -0.0020(7) -0.0027(7) 0.0040(7)
C6B 0.0470(10) 0.0368(9) 0.0453(10) -0.0007(8) -0.0012(8) 0.0041(8)
C7B 0.0495(12) 0.0447(11) 0.0869(16) -0.0099(11) -0.0007(11) 0.0079(9)
C8B 0.0461(10) 0.0335(9) 0.0451(10) -0.0011(7) -0.0016(8) 0.0010(8)
C9B 0.0450(10) 0.0393(10) 0.0646(13) -0.0043(9) -0.0002(9) -0.0006(8)
C10B 0.0544(12) 0.0356(10) 0.0543(11) -0.0030(8) -0.0024(9) -0.0029(8)
C11B 0.0640(14) 0.0400(11) 0.0908(18) -0.0088(11) 0.0020(12) -0.0037(10)
C12B 0.0542(11) 0.0329(9) 0.0350(9) 0.0005(7) -0.0033(8) 0.0032(8)
C13B 0.0633(12) 0.0335(9) 0.0424(10) -0.0024(7) -0.0017(9) 0.0071(8)
C14B 0.0629(12) 0.0453(11) 0.0465(10) -0.0035(8) 0.0061(9) 0.0143(9)
C15B 0.0502(11) 0.0501(11) 0.0437(10) 0.0013(8) 0.0067(8) 0.0050(9)
C16B 0.0508(10) 0.0373(9) 0.0301(8) 0.0018(7) 0.0002(7) 0.0028(8)
C17B 0.0481(10) 0.0330(9) 0.0318(8) 0.0004(7) -0.0019(7) 0.0030(7)
F18B 0.0626(10) 0.0556(9) 0.246(3) -0.0270(12) 0.0258(12) -0.0181(7)
F19B 0.1313(14) 0.0613(9) 0.1034(13) -0.0309(9) -0.0083(10) -0.0256(9)
F20B 0.1224(14) 0.0449(8) 0.1143(14) 0.0189(8) 0.0029(10) -0.0124(8)

loop_
_atom_type_symbol
_atom_type_description
_atom_type_scat_dispersion_real
_atom_type_scat_dispersion_imag
_atom_type_scat_source
C C 0.0181 0.0091 'International Tables Vol C Tables 4.2.6.8 and 6.1.1.4'
H H 0.0000 0.0000 'International Tables Vol C Tables 4.2.6.8 and 6.1.1.4'
N N 0.0311 0.0180 'International Tables Vol C Tables 4.2.6.8 and 6.1.1.4'
F F 0.0727 0.0534 'International Tables Vol C Tables 4.2.6.8 and 6.1.1.4'

loop_
_geom_angle_atom_site_label_1
_geom_angle_atom_site_label_2
_geom_angle_atom_site_label_3
_geom_angle
_geom_angle_site_symmetry_1
_geom_angle_site_symmetry_3
_geom_angle_publ_flag
N2A C1A C16A 115.49(14) . . ?
N5A N2A C3A 110.26(14) . . ?
N5A N2A C1A 112.55(14) . . ?
C3A N2A C1A 115.26(14) . . ?
N2A C3A C4A 111.83(16) . . ?
C6A N5A N2A 127.03(16) . . ?
N5A C6A C8A 124.49(17) . . ?
N5A C6A C7A 113.06(17) . . ?
C8A C6A C7A 122.46(18) . . ?
C6A C8A C9A 125.43(17) . . ?
C6A C8A C17A 128.74(17) . . ?
C9A C8A C17A 105.83(15) . . ?
C10A C9A C8A 109.79(17) . . ?
C9A C10A C12A 109.29(16) . . ?
C9A C10A C11A 125.69(18) . . ?
C12A C10A C11A 125.00(17) . . ?
F20A C11A F18A 106.8(2) . . ?
F20A C11A F19A 105.3(2) . . ?
F18A C11A F19A 102.24(18) . . ?
F20A C11A C10A 114.05(18) . . ?
F18A C11A C10A 114.56(17) . . ?
F19A C11A C10A 112.85(19) . . ?
C13A C12A C17A 120.34(17) . . ?
C13A C12A C10A 132.83(17) . . ?
C17A C12A C10A 106.79(15) . . ?
C14A C13A C12A 118.79(17) . . ?
C13A C14A C15A 120.82(17) . . ?
C16A C15A C14A 121.49(17) . . ?
C15A C16A C17A 118.05(16) . . ?
C15A C16A C1A 121.89(16) . . ?
C17A C16A C1A 119.99(16) . . ?
C16A C17A C12A 120.47(16) . . ?
C16A C17A C8A 131.14(16) . . ?
C12A C17A C8A 108.27(15) . . ?
N2B C1B C16B 115.53(14) . . ?
N5B N2B C1B 112.82(14) . . ?
N5B N2B C3B 109.94(14) . . ?
C1B N2B C3B 115.45(14) . . ?
N2B C3B C4B 111.99(16) . . ?
C6B N5B N2B 127.22(16) . . ?
N5B C6B C8B 124.59(18) . . ?
N5B C6B C7B 113.31(17) . . ?
C8B C6B C7B 122.09(18) . . ?
C6B C8B C9B 125.23(18) . . ?
C6B C8B C17B 128.73(17) . . ?
C9B C8B C17B 106.02(15) . . ?
C10B C9B C8B 109.63(17) . . ?
C9B C10B C12B 109.22(17) . . ?
C9B C10B C11B 125.83(19) . . ?
C12B C10B C11B 124.95(18) . . ?
F18B C11B F19B 107.3(2) . . ?
F18B C11B F20B 106.0(2) . . ?
F19B C11B F20B 102.77(19) . . ?
F18B C11B C10B 113.32(19) . . ?
F19B C11B C10B 113.4(2) . . ?
F20B C11B C10B 113.2(2) . . ?
C13B C12B C17B 120.36(18) . . ?
C13B C12B C10B 132.60(18) . . ?
C17B C12B C10B 106.97(16) . . ?
C14B C13B C12B 118.67(17) . . ?
C13B C14B C15B 120.97(18) . . ?
C16B C15B C14B 121.34(19) . . ?
C15B C16B C17B 118.17(17) . . ?
C15B C16B C1B 122.07(17) . . ?
C17B C16B C1B 119.72(16) . . ?
C16B C17B C12B 120.47(16) . . ?
C16B C17B C8B 131.24(16) . . ?
C12B C17B C8B 108.14(16) . . ?

loop_
_geom_bond_atom_site_label_1
_geom_bond_atom_site_label_2
_geom_bond_distance
_geom_bond_site_symmetry_2
_geom_bond_publ_flag
C1A N2A 1.480(2) . ?
C1A C16A 1.503(2) . ?
N2A N5A 1.414(2) . ?
N2A C3A 1.479(2) . ?
C3A C4A 1.499(3) . ?
N5A C6A 1.343(2) . ?
C6A C8A 1.380(3) . ?
C6A C7A 1.499(3) . ?
C8A C9A 1.437(3) . ?
C8A C17A 1.455(2) . ?
C9A C10A 1.361(3) . ?
C10A C12A 1.447(3) . ?
C10A C11A 1.469(3) . ?
C11A F20A 1.300(3) . ?
C11A F18A 1.328(2) . ?
C11A F19A 1.343(3) . ?
C12A C13A 1.392(3) . ?
C12A C17A 1.415(2) . ?
C13A C14A 1.380(3) . ?
C14A C15A 1.394(3) . ?
C15A C16A 1.387(2) . ?
C16A C17A 1.395(2) . ?
C1B N2B 1.479(2) . ?
C1B C16B 1.506(2) . ?
N2B N5B 1.417(2) . ?
N2B C3B 1.480(2) . ?
C3B C4B 1.495(3) . ?
N5B C6B 1.333(2) . ?
C6B C8B 1.384(3) . ?
C6B C7B 1.499(3) . ?
C8B C9B 1.436(3) . ?
C8B C17B 1.450(3) . ?
C9B C10B 1.364(3) . ?
C10B C12B 1.442(3) . ?
C10B C11B 1.469(3) . ?
C11B F18B 1.326(3) . ?
C11B F19B 1.336(3) . ?
C11B F20B 1.342(3) . ?
C12B C13B 1.396(3) . ?
C12B C17B 1.416(2) . ?
C13B C14B 1.378(3) . ?
C14B C15B 1.400(3) . ?
C15B C16B 1.386(3) . ?
C16B C17B 1.396(3) . ?

loop_
_geom_torsion_atom_site_label_1
_geom_torsion_atom_site_label_2
_geom_torsion_atom_site_label_3
_geom_torsion_atom_site_label_4
_geom_torsion
_geom_torsion_site_symmetry_1
_geom_torsion_site_symmetry_2
_geom_torsion_site_symmetry_3
_geom_torsion_site_symmetry_4
_geom_torsion_publ_flag
C16A C1A N2A N5A -78.64(19) . . . . ?
C16A C1A N2A C3A 49.0(2) . . . . ?
N5A N2A C3A C4A -175.50(16) . . . . ?
C1A N2A C3A C4A 55.7(2) . . . . ?
C3A N2A N5A C6A -66.2(2) . . . . ?
C1A N2A N5A C6A 64.1(2) . . . . ?
N2A N5A C6A C8A -14.4(3) . . . . ?
N2A N5A C6A C7A 166.05(19) . . . . ?
N5A C6A C8A C9A 169.59(19) . . . . ?
C7A C6A C8A C9A -10.9(3) . . . . ?
N5A C6A C8A C17A -10.8(3) . . . . ?
C7A C6A C8A C17A 168.8(2) . . . . ?
C6A C8A C9A C10A -179.7(2) . . . . ?
C17A C8A C9A C10A 0.6(2) . . . . ?
C8A C9A C10A C12A -1.4(2) . . . . ?
C8A C9A C10A C11A 177.35(19) . . . . ?
C9A C10A C11A F20A 4.6(3) . . . . ?
C12A C10A C11A F20A -176.9(2) . . . . ?
C9A C10A C11A F18A 128.1(2) . . . . ?
C12A C10A C11A F18A -53.4(3) . . . . ?
C9A C10A C11A F19A -115.5(2) . . . . ?
C12A C10A C11A F19A 63.1(3) . . . . ?
C9A C10A C12A C13A -176.31(19) . . . . ?
C11A C10A C12A C13A 4.9(3) . . . . ?
C9A C10A C12A C17A 1.6(2) . . . . ?
C11A C10A C12A C17A -177.15(18) . . . . ?
C17A C12A C13A C14A 0.3(3) . . . . ?
C10A C12A C13A C14A 177.99(18) . . . . ?
C12A C13A C14A C15A -0.1(3) . . . . ?
C13A C14A C15A C16A -1.1(3) . . . . ?
C14A C15A C16A C17A 2.0(3) . . . . ?
C14A C15A C16A C1A -175.19(17) . . . . ?
N2A C1A C16A C15A -140.84(17) . . . . ?
N2A C1A C16A C17A 42.1(2) . . . . ?
C15A C16A C17A C12A -1.7(2) . . . . ?
C1A C16A C17A C12A 175.47(16) . . . . ?
C15A C16A C17A C8A -177.21(17) . . . . ?
C1A C16A C17A C8A 0.0(3) . . . . ?
C13A C12A C17A C16A 0.6(3) . . . . ?
C10A C12A C17A C16A -177.59(15) . . . . ?
C13A C12A C17A C8A 177.04(16) . . . . ?
C10A C12A C17A C8A -1.18(19) . . . . ?
C6A C8A C17A C16A -3.4(3) . . . . ?
C9A C8A C17A C16A 176.28(18) . . . . ?
C6A C8A C17A C12A -179.30(19) . . . . ?
C9A C8A C17A C12A 0.4(2) . . . . ?
C16B C1B N2B N5B -78.43(19) . . . . ?
C16B C1B N2B C3B 49.2(2) . . . . ?
N5B N2B C3B C4B -173.28(16) . . . . ?
C1B N2B C3B C4B 57.7(2) . . . . ?
C1B N2B N5B C6B 63.0(2) . . . . ?
C3B N2B N5B C6B -67.5(2) . . . . ?
N2B N5B C6B C8B -12.8(3) . . . . ?
N2B N5B C6B C7B 168.04(18) . . . . ?
N5B C6B C8B C9B 170.02(19) . . . . ?
C7B C6B C8B C9B -10.9(3) . . . . ?
N5B C6B C8B C17B -11.4(3) . . . . ?
C7B C6B C8B C17B 167.65(19) . . . . ?
C6B C8B C9B C10B 179.97(19) . . . . ?
C17B C8B C9B C10B 1.1(2) . . . . ?
C8B C9B C10B C12B -1.1(2) . . . . ?
C8B C9B C10B C11B 179.4(2) . . . . ?
C9B C10B C11B F18B 3.3(4) . . . . ?
C12B C10B C11B F18B -176.1(2) . . . . ?
C9B C10B C11B F19B 125.9(2) . . . . ?
C12B C10B C11B F19B -53.4(3) . . . . ?
C9B C10B C11B F20B -117.4(3) . . . . ?
C12B C10B C11B F20B 63.2(3) . . . . ?
C9B C10B C12B C13B -176.2(2) . . . . ?
C11B C10B C12B C13B 3.3(4) . . . . ?
C9B C10B C12B C17B 0.6(2) . . . . ?
C11B C10B C12B C17B -179.9(2) . . . . ?
C17B C12B C13B C14B -0.4(3) . . . . ?
C10B C12B C13B C14B 176.0(2) . . . . ?
C12B C13B C14B C15B 0.0(3) . . . . ?
C13B C14B C15B C16B -0.4(3) . . . . ?
C14B C15B C16B C17B 1.3(3) . . . . ?
C14B C15B C16B C1B -176.20(18) . . . . ?
N2B C1B C16B C15B -140.78(18) . . . . ?
N2B C1B C16B C17B 41.8(2) . . . . ?
C15B C16B C17B C12B -1.7(2) . . . . ?
C1B C16B C17B C12B 175.81(16) . . . . ?
C15B C16B C17B C8B -176.75(18) . . . . ?
C1B C16B C17B C8B 0.8(3) . . . . ?
C13B C12B C17B C16B 1.4(3) . . . . ?
C10B C12B C17B C16B -175.94(16) . . . . ?
C13B C12B C17B C8B 177.40(16) . . . . ?
C10B C12B C17B C8B 0.1(2) . . . . ?
C6B C8B C17B C16B -4.0(3) . . . . ?
C9B C8B C17B C16B 174.73(18) . . . . ?
C6B C8B C17B C12B -179.52(19) . . . . ?
C9B C8B C17B C12B -0.7(2) . . . . ?
